data_7109001
loop_
_publ_author_name
'Dong Liu'
'Jian-Ping Lang'
'Brendan F. Abrahams'

_publ_section_title
;
 Stepwise ligand transformations through [2+2] photodimerization and
 hydrothermal in situ oxidation reactions
;
_journal_name_full Chem.Commun.
_journal_page_first 2682
_journal_paper_doi 10.1039/c3cc39286d
_journal_volume 49
_journal_year 2013
_chemical_formula_moiety 'C34 H26 Cd N2 O4'
_chemical_formula_sum 'C34 H26 Cd N2 O4'
_chemical_formula_weight 638.98
_chemical_name_systematic
;
?
;
_space_group_IT_number 2
_symmetry_cell_setting triclinic
_symmetry_space_group_name_Hall '-P 1'
_symmetry_space_group_name_H-M 'P -1'
_atom_sites_solution_hydrogens geom
_atom_sites_solution_primary direct
_atom_sites_solution_secondary difmap
_audit_creation_method SHELXL-97
_cell_angle_alpha 106.41(3)
_cell_angle_beta 93.68(3)
_cell_angle_gamma 108.85(3)
_cell_formula_units_Z 2
_cell_length_a 10.258(2)
_cell_length_b 10.714(2)
_cell_length_c 14.328(3)
_cell_measurement_reflns_used 6186
_cell_measurement_temperature 223(2)
_cell_measurement_theta_max 27.4662
_cell_measurement_theta_min 3.0052
_cell_volume 1408.4(6)
_computing_cell_refinement 'Bruker SMART'
_computing_data_collection 'Bruker SMART'
_computing_data_reduction 'Bruker SAINT'
_computing_molecular_graphics CrystalMaker
_computing_publication_material 'SHELXTL and PLATON (Spek, 2009)'
_computing_structure_refinement SHELXTL
_computing_structure_solution 'SHELXTL (Sheldrick, 2008)'
_diffrn_ambient_temperature 223(2)
_diffrn_measured_fraction_theta_full 0.988
_diffrn_measured_fraction_theta_max 0.988
_diffrn_measurement_device_type 'CCD area detector'
_diffrn_measurement_method 'phi and omega scans'
_diffrn_radiation_monochromator graphite
_diffrn_radiation_source 'fine-focus sealed tube'
_diffrn_radiation_type MoK\a
_diffrn_radiation_wavelength 0.71073
_diffrn_reflns_av_R_equivalents 0.0457
_diffrn_reflns_av_sigmaI/netI 0.0615
_diffrn_reflns_limit_h_max 12
_diffrn_reflns_limit_h_min -10
_diffrn_reflns_limit_k_max 11
_diffrn_reflns_limit_k_min -12
_diffrn_reflns_limit_l_max 16
_diffrn_reflns_limit_l_min -17
_diffrn_reflns_number 11404
_diffrn_reflns_theta_full 25.05
_diffrn_reflns_theta_max 25.05
_diffrn_reflns_theta_min 3.07
_diffrn_standards_decay_% 0
_diffrn_standards_interval_count 0
_diffrn_standards_interval_time 0
_diffrn_standards_number 0
_exptl_absorpt_coefficient_mu 0.817
_exptl_absorpt_correction_T_max 0.8872
_exptl_absorpt_correction_T_min 0.7915
_exptl_absorpt_correction_type multi-scan
_exptl_absorpt_process_details 'Sadabs, (Sheldrick 2000)'
_exptl_crystal_colour yellow
_exptl_crystal_density_diffrn 1.507
_exptl_crystal_density_method 'not measured'
_exptl_crystal_description block
_exptl_crystal_F_000 648
_exptl_crystal_size_max 0.30
_exptl_crystal_size_mid 0.26
_exptl_crystal_size_min 0.25
_refine_diff_density_max 0.822
_refine_diff_density_min -0.725
_refine_diff_density_rms 0.092
_refine_ls_extinction_method none
_refine_ls_goodness_of_fit_ref 1.020
_refine_ls_hydrogen_treatment constr
_refine_ls_matrix_type full
_refine_ls_number_parameters 370
_refine_ls_number_reflns 4934
_refine_ls_number_restraints 0
_refine_ls_restrained_S_all 1.020
_refine_ls_R_factor_all 0.0568
_refine_ls_R_factor_gt 0.0450
_refine_ls_shift/su_max 0.001
_refine_ls_shift/su_mean 0.000
_refine_ls_structure_factor_coef Fsqd
_refine_ls_weighting_details 'calc w=1/[\s^2^(Fo^2^)+(0.0652P)^2^+0.0000P] where P=(Fo^2^+2Fc^2^)/3'
_refine_ls_weighting_scheme calc
_refine_ls_wR_factor_gt 0.1082
_refine_ls_wR_factor_ref 0.1144
_reflns_number_gt 4092
_reflns_number_total 4934
_reflns_threshold_expression >2sigma(I)
_cod_data_source_file c3cc39286d.txt
_cod_data_source_block 1
_cod_database_code 7109001

loop_
_symmetry_equiv_pos_as_xyz
'x, y, z'
'-x, -y, -z'

loop_
_atom_site_label
_atom_site_type_symbol
_atom_site_fract_x
_atom_site_fract_y
_atom_site_fract_z
_atom_site_U_iso_or_equiv
_atom_site_adp_type
_atom_site_occupancy
_atom_site_symmetry_multiplicity
_atom_site_calc_flag
_atom_site_refinement_flags
Cd1 Cd 0.37602(3) 0.58856(3) 0.45290(2) 0.03231(13) Uani 1 1 d .
N1 N 0.3065(4) 0.3973(4) 0.3129(3) 0.0414(9) Uani 1 1 d .
N2 N 0.4510(3) 0.7694(4) 0.6009(3) 0.0366(8) Uani 1 1 d .
O1 O 0.5731(3) 0.7054(3) 0.3995(2) 0.0444(8) Uani 1 1 d .
O2 O 0.6342(3) 0.5583(3) 0.4546(2) 0.0433(8) Uani 1 1 d .
O3 O 1.1445(3) 0.5881(3) 0.4622(2) 0.0355(7) Uani 1 1 d .
O4 O 1.2698(3) 0.7153(4) 0.3802(2) 0.0475(8) Uani 1 1 d .
C1 C 0.2364(5) 0.2657(5) 0.3110(4) 0.0494(12) Uani 1 1 d .
H1 H 0.2121 0.2512 0.3702 0.059 Uiso 1 1 calc R
C2 C 0.1989(5) 0.1521(5) 0.2271(4) 0.0509(12) Uani 1 1 d .
H2 H 0.1526 0.0623 0.2301 0.061 Uiso 1 1 calc R
C3 C 0.2291(5) 0.1704(5) 0.1399(4) 0.0497(12) Uani 1 1 d .
C4 C 0.3001(6) 0.3052(6) 0.1401(4) 0.0600(14) Uani 1 1 d .
H4 H 0.3231 0.3222 0.0813 0.072 Uiso 1 1 calc R
C5 C 0.3368(5) 0.4153(6) 0.2290(4) 0.0532(13) Uani 1 1 d .
H5 H 0.3853 0.5061 0.2285 0.064 Uiso 1 1 calc R
C6 C 0.1885(6) 0.0465(6) 0.0489(4) 0.0553(13) Uani 1 1 d .
H6 H 0.1429 -0.0407 0.0564 0.066 Uiso 1 1 calc R
C7 C 0.2093(6) 0.0467(6) -0.0382(4) 0.0588(14) Uani 1 1 d .
H7 H 0.2563 0.1341 -0.0447 0.071 Uiso 1 1 calc R
C8 C 0.1683(5) -0.0742(5) -0.1302(4) 0.0497(12) Uani 1 1 d .
C9 C 0.1121(6) -0.2116(7) -0.1322(4) 0.0637(15) Uani 1 1 d .
H9 H 0.1009 -0.2312 -0.0726 0.076 Uiso 1 1 calc R
C10 C 0.0722(6) -0.3210(6) -0.2209(4) 0.0661(16) Uani 1 1 d .
H10 H 0.0348 -0.4137 -0.2212 0.079 Uiso 1 1 calc R
C11 C 0.0878(5) -0.2924(6) -0.3078(4) 0.0500(12) Uani 1 1 d .
H11 H 0.0596 -0.3653 -0.3682 0.060 Uiso 1 1 calc R
C12 C 0.1449(5) -0.1569(5) -0.3062(4) 0.0472(11) Uani 1 1 d .
H12 H 0.1572 -0.1376 -0.3657 0.057 Uiso 1 1 calc R
C13 C 0.1843(5) -0.0491(5) -0.2185(4) 0.0483(12) Uani 1 1 d .
H13 H 0.2227 0.0431 -0.2189 0.058 Uiso 1 1 calc R
C14 C 0.5072(5) 0.8992(5) 0.5969(3) 0.0422(11) Uani 1 1 d .
H14 H 0.5196 0.9103 0.5349 0.051 Uiso 1 1 calc R
C15 C 0.5479(5) 1.0170(5) 0.6784(3) 0.0457(11) Uani 1 1 d .
H15 H 0.5849 1.1059 0.6716 0.055 Uiso 1 1 calc R
C16 C 0.5331(5) 1.0020(5) 0.7712(3) 0.0423(11) Uani 1 1 d .
C17 C 0.4735(5) 0.8673(5) 0.7748(3) 0.0446(11) Uani 1 1 d .
H17 H 0.4595 0.8527 0.8357 0.054 Uiso 1 1 calc R
C18 C 0.4352(4) 0.7554(5) 0.6894(3) 0.0407(10) Uani 1 1 d .
H18 H 0.3962 0.6653 0.6937 0.049 Uiso 1 1 calc R
C19 C 0.5770(5) 1.1208(5) 0.8621(4) 0.0498(12) Uani 1 1 d .
H19 H 0.5449 1.1055 0.9193 0.060 Uiso 1 1 calc R
C20 C 0.6607(6) 1.2514(6) 0.8696(4) 0.0601(14) Uani 1 1 d .
H20 H 0.6917 1.2665 0.8120 0.072 Uiso 1 1 calc R
C21 C 0.7071(6) 1.3719(6) 0.9612(4) 0.0624(15) Uani 1 1 d .
C22 C 0.8229(8) 1.4880(7) 0.9668(5) 0.084(2) Uani 1 1 d .
H22 H 0.8683 1.4884 0.9119 0.101 Uiso 1 1 calc R
C23 C 0.8729(8) 1.6029(7) 1.0517(6) 0.097(2) Uani 1 1 d .
H23 H 0.9517 1.6798 1.0543 0.117 Uiso 1 1 calc R
C24 C 0.8058(9) 1.6034(8) 1.1324(5) 0.093(2) Uani 1 1 d .
H24 H 0.8408 1.6798 1.1908 0.111 Uiso 1 1 calc R
C25 C 0.6908(9) 1.4950(8) 1.1275(5) 0.105(3) Uani 1 1 d .
H25 H 0.6420 1.4974 1.1810 0.126 Uiso 1 1 calc R
C26 C 0.6437(8) 1.3774(7) 1.0416(5) 0.096(3) Uani 1 1 d .
H26 H 0.5657 1.3003 1.0401 0.115 Uiso 1 1 calc R
C27 C 0.8114(4) 0.7278(4) 0.4101(3) 0.0285(9) Uani 1 1 d .
C28 C 0.8460(4) 0.8500(4) 0.3860(3) 0.0349(9) Uani 1 1 d .
H28 H 0.7779 0.8893 0.3787 0.042 Uiso 1 1 calc R
C29 C 0.9804(4) 0.9134(5) 0.3729(3) 0.0432(11) Uani 1 1 d .
H29 H 1.0044 0.9974 0.3584 0.052 Uiso 1 1 calc R
C30 C 1.0792(4) 0.8544(5) 0.3810(3) 0.0367(10) Uani 1 1 d .
H30 H 1.1695 0.8969 0.3694 0.044 Uiso 1 1 calc R
C31 C 1.0488(4) 0.7336(4) 0.4060(3) 0.0285(9) Uani 1 1 d .
C32 C 0.9134(4) 0.6710(4) 0.4217(3) 0.0303(9) Uani 1 1 d .
H32 H 0.8911 0.5901 0.4401 0.036 Uiso 1 1 calc R
C33 C 0.6626(4) 0.6588(4) 0.4227(3) 0.0283(9) Uani 1 1 d .
C34 C 1.1610(4) 0.6747(4) 0.4160(3) 0.0308(9) Uani 1 1 d .

loop_
_atom_site_aniso_label
_atom_site_aniso_U_11
_atom_site_aniso_U_22
_atom_site_aniso_U_33
_atom_site_aniso_U_23
_atom_site_aniso_U_13
_atom_site_aniso_U_12
Cd1 0.02307(18) 0.0337(2) 0.0420(2) 0.01400(13) 0.00861(12) 0.01037(13)
N1 0.0327(19) 0.051(2) 0.042(2) 0.0108(17) 0.0099(16) 0.0200(18)
N2 0.0287(18) 0.035(2) 0.047(2) 0.0149(16) 0.0090(15) 0.0103(16)
O1 0.0271(15) 0.050(2) 0.068(2) 0.0292(16) 0.0156(14) 0.0188(15)
O2 0.0295(15) 0.0429(19) 0.0607(19) 0.0277(15) 0.0143(14) 0.0063(14)
O3 0.0282(15) 0.0400(17) 0.0456(16) 0.0203(13) 0.0134(12) 0.0148(13)
O4 0.0310(16) 0.059(2) 0.077(2) 0.0458(18) 0.0259(16) 0.0244(15)
C1 0.032(2) 0.046(3) 0.059(3) 0.004(2) 0.007(2) 0.009(2)
C2 0.043(3) 0.047(3) 0.054(3) 0.009(2) 0.013(2) 0.009(2)
C3 0.035(3) 0.046(3) 0.061(3) 0.007(2) 0.000(2) 0.016(2)
C4 0.065(3) 0.081(4) 0.042(3) 0.020(3) 0.020(2) 0.033(3)
C5 0.050(3) 0.059(3) 0.048(3) 0.014(2) 0.013(2) 0.017(3)
C6 0.059(3) 0.055(3) 0.048(3) 0.014(2) 0.012(2) 0.018(3)
C7 0.052(3) 0.069(4) 0.058(3) 0.016(3) 0.008(3) 0.029(3)
C8 0.041(3) 0.047(3) 0.054(3) 0.006(2) 0.002(2) 0.017(2)
C9 0.071(4) 0.072(4) 0.045(3) 0.014(3) 0.016(3) 0.024(3)
C10 0.069(4) 0.048(3) 0.072(4) 0.013(3) 0.020(3) 0.012(3)
C11 0.045(3) 0.053(3) 0.046(3) 0.003(2) 0.008(2) 0.020(2)
C12 0.041(3) 0.048(3) 0.050(3) 0.008(2) -0.001(2) 0.021(2)
C13 0.041(3) 0.048(3) 0.053(3) 0.008(2) 0.001(2) 0.021(2)
C14 0.043(3) 0.037(3) 0.045(2) 0.015(2) 0.010(2) 0.011(2)
C15 0.045(3) 0.033(3) 0.058(3) 0.015(2) 0.010(2) 0.011(2)
C16 0.032(2) 0.045(3) 0.051(3) 0.014(2) 0.010(2) 0.015(2)
C17 0.044(3) 0.048(3) 0.048(3) 0.021(2) 0.014(2) 0.018(2)
C18 0.030(2) 0.040(3) 0.055(3) 0.019(2) 0.012(2) 0.010(2)
C19 0.050(3) 0.051(3) 0.045(3) 0.014(2) 0.010(2) 0.014(2)
C20 0.064(3) 0.057(4) 0.056(3) 0.013(3) 0.011(3) 0.021(3)
C21 0.067(4) 0.056(4) 0.059(3) 0.016(3) 0.005(3) 0.016(3)
C22 0.094(5) 0.068(4) 0.068(4) 0.011(3) 0.021(4) 0.008(4)
C23 0.098(5) 0.059(4) 0.096(5) 0.002(4) 0.025(4) -0.002(4)
C24 0.114(6) 0.075(5) 0.072(4) 0.004(3) 0.007(4) 0.029(5)
C25 0.111(6) 0.091(6) 0.063(4) -0.005(4) 0.032(4) -0.005(5)
C26 0.112(6) 0.062(4) 0.079(5) 0.001(3) 0.046(4) -0.002(4)
C27 0.0220(19) 0.032(2) 0.033(2) 0.0098(16) 0.0086(16) 0.0105(17)
C28 0.028(2) 0.037(2) 0.047(2) 0.0192(19) 0.0100(18) 0.0143(19)
C29 0.034(2) 0.043(3) 0.063(3) 0.030(2) 0.017(2) 0.014(2)
C30 0.029(2) 0.039(3) 0.047(2) 0.0197(19) 0.0155(18) 0.0122(19)
C31 0.0203(19) 0.034(2) 0.038(2) 0.0166(17) 0.0115(16) 0.0120(17)
C32 0.030(2) 0.028(2) 0.033(2) 0.0101(16) 0.0066(16) 0.0088(17)
C33 0.025(2) 0.030(2) 0.030(2) 0.0077(16) 0.0107(16) 0.0106(17)
C34 0.025(2) 0.032(2) 0.033(2) 0.0100(17) 0.0068(16) 0.0067(17)

loop_
_atom_type_symbol
_atom_type_description
_atom_type_scat_dispersion_real
_atom_type_scat_dispersion_imag
_atom_type_scat_source
C C 0.0033 0.0016 'International Tables Vol C Tables 4.2.6.8 and 6.1.1.4'
H H 0.0000 0.0000 'International Tables Vol C Tables 4.2.6.8 and 6.1.1.4'
Cd Cd -0.8075 1.2024 'International Tables Vol C Tables 4.2.6.8 and 6.1.1.4'
N N 0.0061 0.0033 'International Tables Vol C Tables 4.2.6.8 and 6.1.1.4'
O O 0.0106 0.0060 'International Tables Vol C Tables 4.2.6.8 and 6.1.1.4'

loop_
_geom_angle_atom_site_label_1
_geom_angle_atom_site_label_2
_geom_angle_atom_site_label_3
_geom_angle
_geom_angle_site_symmetry_1
_geom_angle_site_symmetry_3
N1 Cd1 O2 88.57(13) . 2_666
N1 Cd1 O1 93.81(13) . .
O2 Cd1 O1 125.65(11) 2_666 .
N1 Cd1 N2 175.08(12) . .
O2 Cd1 N2 86.74(12) 2_666 .
O1 Cd1 N2 87.72(12) . .
N1 Cd1 O3 93.80(12) . 1_455
O2 Cd1 O3 95.32(10) 2_666 1_455
O1 Cd1 O3 138.45(10) . 1_455
N2 Cd1 O3 88.12(12) . 1_455
N1 Cd1 O4 93.62(13) . 1_455
O2 Cd1 O4 150.23(10) 2_666 1_455
O1 Cd1 O4 83.87(10) . 1_455
N2 Cd1 O4 91.19(13) . 1_455
O3 Cd1 O4 54.91(9) 1_455 1_455
N1 Cd1 C34 95.48(13) . 1_455
O2 Cd1 C34 122.76(11) 2_666 1_455
O1 Cd1 C34 111.04(11) . 1_455
N2 Cd1 C34 88.32(12) . 1_455
O3 Cd1 C34 27.50(10) 1_455 1_455
O4 Cd1 C34 27.47(10) 1_455 1_455
N1 Cd1 O2 84.78(12) . .
O2 Cd1 O2 76.37(10) 2_666 .
O1 Cd1 O2 49.96(10) . .
N2 Cd1 O2 92.66(12) . .
O3 Cd1 O2 171.59(9) 1_455 .
O4 Cd1 O2 133.40(9) 1_455 .
C34 Cd1 O2 160.86(10) 1_455 .
C5 N1 C1 117.2(4) . .
C5 N1 Cd1 118.6(3) . .
C1 N1 Cd1 124.2(3) . .
C18 N2 C14 117.4(4) . .
C18 N2 Cd1 125.0(3) . .
C14 N2 Cd1 117.5(3) . .
C33 O1 Cd1 104.3(2) . .
C33 O2 Cd1 165.5(3) . 2_666
C33 O2 Cd1 82.5(2) . .
Cd1 O2 Cd1 103.62(10) 2_666 .
C34 O3 Cd1 91.5(2) . 1_655
C34 O4 Cd1 91.2(2) . 1_655
N1 C1 C2 123.5(5) . .
N1 C1 H1 118.3 . .
C2 C1 H1 118.3 . .
C3 C2 C1 119.6(5) . .
C3 C2 H2 120.2 . .
C1 C2 H2 120.2 . .
C2 C3 C4 117.8(5) . .
C2 C3 C6 119.4(5) . .
C4 C3 C6 122.7(5) . .
C3 C4 C5 119.2(5) . .
C3 C4 H4 120.4 . .
C5 C4 H4 120.4 . .
N1 C5 C4 122.8(5) . .
N1 C5 H5 118.6 . .
C4 C5 H5 118.6 . .
C7 C6 C3 126.8(6) . .
C7 C6 H6 116.6 . .
C3 C6 H6 116.6 . .
C6 C7 C8 128.1(6) . .
C6 C7 H7 116.0 . .
C8 C7 H7 116.0 . .
C13 C8 C9 118.0(5) . .
C13 C8 C7 118.4(5) . .
C9 C8 C7 123.5(5) . .
C8 C9 C10 121.1(5) . .
C8 C9 H9 119.4 . .
C10 C9 H9 119.4 . .
C11 C10 C9 119.4(6) . .
C11 C10 H10 120.3 . .
C9 C10 H10 120.3 . .
C10 C11 C12 119.7(5) . .
C10 C11 H11 120.1 . .
C12 C11 H11 120.2 . .
C11 C12 C13 120.8(5) . .
C11 C12 H12 119.6 . .
C13 C12 H12 119.6 . .
C12 C13 C8 120.9(5) . .
C12 C13 H13 119.5 . .
C8 C13 H13 119.5 . .
N2 C14 C15 123.7(4) . .
N2 C14 H14 118.1 . .
C15 C14 H14 118.1 . .
C14 C15 C16 118.8(4) . .
C14 C15 H15 120.6 . .
C16 C15 H15 120.6 . .
C17 C16 C15 117.2(4) . .
C17 C16 C19 120.2(4) . .
C15 C16 C19 122.6(4) . .
C18 C17 C16 120.1(4) . .
C18 C17 H17 120.0 . .
C16 C17 H17 120.0 . .
N2 C18 C17 122.8(4) . .
N2 C18 H18 118.6 . .
C17 C18 H18 118.6 . .
C20 C19 C16 124.6(5) . .
C20 C19 H19 117.7 . .
C16 C19 H19 117.7 . .
C19 C20 C21 125.1(5) . .
C19 C20 H20 117.5 . .
C21 C20 H20 117.5 . .
C26 C21 C22 117.0(6) . .
C26 C21 C20 124.0(6) . .
C22 C21 C20 119.0(5) . .
C23 C22 C21 121.5(6) . .
C23 C22 H22 119.3 . .
C21 C22 H22 119.3 . .
C24 C23 C22 119.5(7) . .
C24 C23 H23 120.2 . .
C22 C23 H23 120.2 . .
C25 C24 C23 120.1(7) . .
C25 C24 H24 119.9 . .
C23 C24 H24 119.9 . .
C24 C25 C26 119.5(7) . .
C24 C25 H25 120.3 . .
C26 C25 H25 120.3 . .
C21 C26 C25 122.2(6) . .
C21 C26 H26 118.9 . .
C25 C26 H26 118.9 . .
C28 C27 C32 119.6(3) . .
C28 C27 C33 119.0(4) . .
C32 C27 C33 121.4(4) . .
C29 C28 C27 119.9(4) . .
C29 C28 H28 120.0 . .
C27 C28 H28 120.0 . .
C30 C29 C28 120.2(4) . .
C30 C29 H29 119.9 . .
C28 C29 H29 119.9 . .
C29 C30 C31 121.4(4) . .
C29 C30 H30 119.3 . .
C31 C30 H30 119.3 . .
C30 C31 C32 118.4(4) . .
C30 C31 C34 119.5(3) . .
C32 C31 C34 122.1(3) . .
C27 C32 C31 120.4(4) . .
C27 C32 H32 119.8 . .
C31 C32 H32 119.8 . .
O2 C33 O1 122.8(4) . .
O2 C33 C27 119.3(4) . .
O1 C33 C27 117.9(3) . .
O4 C34 O3 122.1(4) . .
O4 C34 C31 119.3(3) . .
O3 C34 C31 118.7(3) . .
O4 C34 Cd1 61.3(2) . 1_655
O3 C34 Cd1 61.0(2) . 1_655
C31 C34 Cd1 174.0(3) . 1_655

loop_
_geom_bond_atom_site_label_1
_geom_bond_atom_site_label_2
_geom_bond_distance
_geom_bond_site_symmetry_2
Cd1 N1 2.298(4) .
Cd1 O2 2.310(3) 2_666
Cd1 O1 2.311(3) .
Cd1 N2 2.312(4) .
Cd1 O3 2.385(3) 1_455
Cd1 O4 2.392(3) 1_455
Cd1 C34 2.727(4) 1_455
Cd1 O2 2.770(3) .
N1 C5 1.312(6) .
N1 C1 1.351(6) .
N2 C18 1.332(5) .
N2 C14 1.342(6) .
O1 C33 1.246(5) .
O2 C33 1.243(5) .
O2 Cd1 2.310(3) 2_666
O3 C34 1.259(5) .
O3 Cd1 2.385(3) 1_655
O4 C34 1.258(5) .
O4 Cd1 2.392(3) 1_655
C1 C2 1.373(7) .
C1 H1 0.9400 .
C2 C3 1.358(7) .
C2 H2 0.9400 .
C3 C4 1.391(8) .
C3 C6 1.494(7) .
C4 C5 1.399(7) .
C4 H4 0.9400 .
C5 H5 0.9400 .
C6 C7 1.279(7) .
C6 H6 0.9400 .
C7 C8 1.484(7) .
C7 H7 0.9400 .
C8 C13 1.376(7) .
C8 C9 1.388(8) .
C9 C10 1.392(8) .
C9 H9 0.9400 .
C10 C11 1.371(7) .
C10 H10 0.9400 .
C11 C12 1.371(7) .
C11 H11 0.9400 .
C12 C13 1.375(7) .
C12 H12 0.9400 .
C13 H13 0.9400 .
C14 C15 1.376(7) .
C14 H14 0.9400 .
C15 C16 1.396(7) .
C15 H15 0.9400 .
C16 C17 1.391(7) .
C16 C19 1.462(7) .
C17 C18 1.376(7) .
C17 H17 0.9400 .
C18 H18 0.9400 .
C19 C20 1.353(8) .
C19 H19 0.9400 .
C20 C21 1.477(8) .
C20 H20 0.9400 .
C21 C26 1.355(8) .
C21 C22 1.393(9) .
C22 C23 1.387(9) .
C22 H22 0.9400 .
C23 C24 1.382(10) .
C23 H23 0.9400 .
C24 C25 1.344(10) .
C24 H24 0.9400 .
C25 C26 1.411(9) .
C25 H25 0.9400 .
C26 H26 0.9400 .
C27 C28 1.389(6) .
C27 C32 1.393(6) .
C27 C33 1.513(5) .
C28 C29 1.377(6) .
C28 H28 0.9400 .
C29 C30 1.371(6) .
C29 H29 0.9400 .
C30 C31 1.384(6) .
C30 H30 0.9400 .
C31 C32 1.397(5) .
C31 C34 1.498(6) .
C32 H32 0.9400 .
C34 Cd1 2.727(4) 1_655
